data_7006541
loop_
_publ_author_name
'Hildebrand, Alexandra'
'L\"onnecke, Peter'
'Silaghi-Dumitrescu, Luminita'
'Silaghi-Dumitrescu, Ioan'
'Hey-Hawkins, Evamarie'

_publ_section_title
;
 Co-complexes of ortho-dilithiated thiophenol or
 2-trimethylsilylthiophenol with lithiated TMEDA molecules: synthesis,
 crystal structures and theoretical studies (TMEDA =
 N,N,N',N'-tetramethylethylenediamine).
;
_journal_issue 7
_journal_name_full 'Dalton transactions (Cambridge, England : 2003)'
_journal_page_first 967
_journal_page_last 974
_journal_paper_doi 10.1039/b511827a
_journal_year 2006
_chemical_formula_sum 'C27 H58 Li4 N6 S Si'
_chemical_formula_weight 554.70
_chemical_name_systematic
;
?
;
_space_group_IT_number 14
_symmetry_cell_setting monoclinic
_symmetry_space_group_name_Hall '-P 2ybc'
_symmetry_space_group_name_H-M 'P 1 21/c 1'
_atom_sites_solution_hydrogens geom
_atom_sites_solution_primary direct
_atom_sites_solution_secondary difmap
_audit_creation_method SHELXL-97
_cell_angle_alpha 90.00
_cell_angle_beta 107.114(4)
_cell_angle_gamma 90.00
_cell_formula_units_Z 4
_cell_length_a 11.488(2)
_cell_length_b 17.147(3)
_cell_length_c 19.450(4)
_cell_measurement_reflns_used 952
_cell_measurement_temperature 206(2)
_cell_measurement_theta_max 26.36
_cell_measurement_theta_min 2.19
_cell_volume 3661.7(12)
_computing_cell_refinement 'Bruker SAINT'
_computing_data_collection 'Bruker SMART'
_computing_data_reduction 'Bruker SAINT'
_computing_molecular_graphics 'ORTEP3 for Windows (L. J. Farrugia, 1997)'
_computing_publication_material 'WINGX (L.J. Farrugia,1999)'
_computing_structure_refinement 'SHELXL-97 (Sheldrick,1997)'
_computing_structure_solution 'SHELXS-97 (Sheldrick, 1990)'
_diffrn_ambient_temperature 206(2)
_diffrn_measured_fraction_theta_full 0.886
_diffrn_measured_fraction_theta_max 0.886
_diffrn_measurement_device_type 'CCD area detector'
_diffrn_measurement_method 'omega scans'
_diffrn_radiation_monochromator graphite
_diffrn_radiation_source 'fine-focus sealed tube'
_diffrn_radiation_type MoK\a
_diffrn_radiation_wavelength 0.71073
_diffrn_reflns_av_R_equivalents 0.0264
_diffrn_reflns_av_sigmaI/netI 0.0352
_diffrn_reflns_limit_h_max 15
_diffrn_reflns_limit_h_min -6
_diffrn_reflns_limit_k_max 21
_diffrn_reflns_limit_k_min -22
_diffrn_reflns_limit_l_max 18
_diffrn_reflns_limit_l_min -26
_diffrn_reflns_number 23374
_diffrn_reflns_theta_full 29.22
_diffrn_reflns_theta_max 29.22
_diffrn_reflns_theta_min 2.19
_exptl_absorpt_coefficient_mu 0.144
_exptl_absorpt_correction_type multi-scan
_exptl_crystal_colour yellow
_exptl_crystal_density_diffrn 1.006
_exptl_crystal_density_method 'not measured'
_exptl_crystal_description prism
_exptl_crystal_F_000 1216
_exptl_crystal_size_max 0.40
_exptl_crystal_size_mid 0.40
_exptl_crystal_size_min 0.30
_refine_diff_density_max 0.581
_refine_diff_density_min -0.518
_refine_diff_density_rms 0.050
_refine_ls_extinction_method none
_refine_ls_goodness_of_fit_ref 1.025
_refine_ls_hydrogen_treatment mixed
_refine_ls_matrix_type full
_refine_ls_number_parameters 486
_refine_ls_number_reflns 8822
_refine_ls_number_restraints 0
_refine_ls_restrained_S_all 1.025
_refine_ls_R_factor_all 0.1086
_refine_ls_R_factor_gt 0.0716
_refine_ls_shift/su_max 0.001
_refine_ls_shift/su_mean 0.000
_refine_ls_structure_factor_coef Fsqd
_refine_ls_weighting_details 'calc w=1/[\s^2^(Fo^2^)+(0.0667P)^2^+3.5363P] where P=(Fo^2^+2Fc^2^)/3'
_refine_ls_weighting_scheme calc
_refine_ls_wR_factor_gt 0.1635
_refine_ls_wR_factor_ref 0.1867
_reflns_number_gt 6006
_reflns_number_total 8822
_reflns_threshold_expression >2sigma(I)
_cod_data_source_file b511827a.txt
_cod_data_source_block c1615fin
_cod_depositor_comments
;
The following automatic conversions were performed:
'_symmetry_cell_setting' value 'Monoclinic' changed to 'monoclinic'
according to '/home/saulius/struct/CIF-dictionaries/cif_core.dic'
dictionary named 'cif_core.dic' version 2.4.1 from 2010-06-29.

Automatic conversion script
Id: cif_fix_enum 1527 2010-12-29 10:47:43Z saulius 
;
_cod_original_cell_volume 3661.6(12)
_cod_original_sg_symbol_H-M P2(1)/c
_cod_database_code 7006541

loop_
_symmetry_equiv_pos_as_xyz
'x, y, z'
'-x, y+1/2, -z+1/2'
'-x, -y, -z'
'x, -y-1/2, z-1/2'

loop_
_atom_site_label
_atom_site_type_symbol
_atom_site_fract_x
_atom_site_fract_y
_atom_site_fract_z
_atom_site_U_iso_or_equiv
_atom_site_adp_type
_atom_site_occupancy
_atom_site_symmetry_multiplicity
_atom_site_calc_flag
_atom_site_refinement_flags
_atom_site_disorder_assembly
_atom_site_disorder_group
S1 S -0.05182(6) 0.18163(4) 0.00914(3) 0.04117(17) Uani 1 1 d . . .
Si1 Si -0.14537(7) 0.36630(5) 0.01273(4) 0.0472(2) Uani 1 1 d . . .
N1 N -0.1222(2) 0.13842(15) 0.19066(13) 0.0502(6) Uani 1 1 d . . .
N2 N 0.03813(18) 0.01431(13) 0.17115(11) 0.0411(5) Uani 1 1 d . . .
N3 N 0.2522(2) 0.24051(14) -0.02128(14) 0.0535(6) Uani 1 1 d . . .
N4 N 0.3191(2) 0.08949(18) 0.05030(14) 0.0643(8) Uani 1 1 d . . .
N5 N 0.4691(2) 0.0108(2) 0.31018(15) 0.0708(8) Uani 1 1 d . . .
N6 N 0.4154(3) -0.12100(16) 0.20817(17) 0.0664(7) Uani 1 1 d . . .
C1 C -0.0080(2) 0.32468(14) 0.08087(13) 0.0379(5) Uani 1 1 d . . .
C2 C 0.0293(2) 0.24589(14) 0.07961(12) 0.0337(5) Uani 1 1 d . . .
C3 C 0.1312(2) 0.21304(14) 0.13261(13) 0.0363(5) Uani 1 1 d . . .
C4 C 0.1932(2) 0.26520(16) 0.18660(14) 0.0425(6) Uani 1 1 d . . .
C5 C 0.1611(3) 0.34264(17) 0.18928(16) 0.0506(7) Uani 1 1 d . . .
C6 C 0.0615(3) 0.37161(16) 0.13644(16) 0.0472(6) Uani 1 1 d . . .
C7 C -0.2888(3) 0.3170(3) 0.0156(3) 0.0668(9) Uani 1 1 d . . .
C8 C -0.1297(4) 0.3628(3) -0.07990(19) 0.0658(9) Uani 1 1 d . . .
C9 C -0.1608(4) 0.4712(2) 0.0348(3) 0.0725(10) Uani 1 1 d . . .
C10 C -0.2514(3) 0.1336(3) 0.1507(2) 0.0738(10) Uani 1 1 d . . .
C11 C -0.0965(4) 0.2130(3) 0.2288(2) 0.0750(11) Uani 1 1 d . . .
C12 C -0.0857(3) 0.0727(2) 0.24129(17) 0.0569(8) Uani 1 1 d . . .
C13 C -0.0591(3) 0.00077(19) 0.20519(18) 0.0532(7) Uani 1 1 d . . .
C14 C 0.0375(3) -0.0504(2) 0.1222(2) 0.0635(9) Uani 1 1 d . . .
C15 C 0.1632(2) 0.02064(18) 0.22381(15) 0.0454(6) Uani 1 1 d . . .
C16 C 0.2587(5) 0.3195(2) 0.0064(3) 0.0816(12) Uani 1 1 d . . .
C17 C 0.1955(5) 0.2405(3) -0.0977(2) 0.1055(16) Uani 1 1 d . . .
H17A H 0.1146 0.2628 -0.1082 0.158 Uiso 1 1 calc R . .
H17B H 0.1895 0.1873 -0.1155 0.158 Uiso 1 1 calc R . .
H17C H 0.2441 0.2712 -0.1209 0.158 Uiso 1 1 calc R . .
C18 C 0.3754(4) 0.2064(2) -0.0001(4) 0.116(2) Uani 1 1 d . . .
H18A H 0.4145 0.2219 -0.0365 0.139 Uiso 1 1 calc R . .
H18B H 0.4213 0.2313 0.0451 0.139 Uiso 1 1 calc R . .
C19 C 0.3902(4) 0.1288(3) 0.0091(3) 0.119(2) Uani 1 1 d . . .
H19A H 0.4766 0.1187 0.0331 0.143 Uiso 1 1 calc R . .
H19B H 0.3702 0.1045 -0.0385 0.143 Uiso 1 1 calc R . .
C20 C 0.3834(3) 0.08483(19) 0.12970(17) 0.0510(7) Uani 1 1 d . . .
C21 C 0.2935(4) 0.0096(3) 0.0225(2) 0.0901(14) Uani 1 1 d . . .
H21A H 0.2495 0.0114 -0.0284 0.135 Uiso 1 1 calc R . .
H21B H 0.2445 -0.0171 0.0482 0.135 Uiso 1 1 calc R . .
H21C H 0.3696 -0.0182 0.0293 0.135 Uiso 1 1 calc R . .
C22 C 0.4156(4) 0.0156(3) 0.3682(2) 0.1022(15) Uani 1 1 d . . .
H22A H 0.3664 -0.0304 0.3680 0.153 Uiso 1 1 calc R . .
H22B H 0.3647 0.0617 0.3622 0.153 Uiso 1 1 calc R . .
H22C H 0.4796 0.0187 0.4136 0.153 Uiso 1 1 calc R . .
C23 C 0.5360(6) 0.0862(4) 0.3115(3) 0.168(3) Uani 1 1 d . . .
H23A H 0.5981 0.0917 0.3574 0.252 Uiso 1 1 calc R . .
H23B H 0.4792 0.1293 0.3047 0.252 Uiso 1 1 calc R . .
H23C H 0.5741 0.0863 0.2731 0.252 Uiso 1 1 calc R . .
C24 C 0.5514(5) -0.0497(5) 0.3148(3) 0.157(3) Uani 1 1 d . . .
H24A H 0.5974 -0.0576 0.3654 0.189 Uiso 1 1 calc R . .
H24B H 0.6095 -0.0345 0.2890 0.189 Uiso 1 1 calc R . .
C25 C 0.4944(4) -0.1235(3) 0.2852(3) 0.0998(15) Uani 1 1 d . . .
H25A H 0.4446 -0.1418 0.3152 0.120 Uiso 1 1 calc R . .
H25B H 0.5588 -0.1622 0.2890 0.120 Uiso 1 1 calc R . .
C26 C 0.3210(4) -0.1797(2) 0.1965(3) 0.1129(18) Uani 1 1 d . . .
H26A H 0.2709 -0.1780 0.1467 0.169 Uiso 1 1 calc R . .
H26B H 0.2709 -0.1695 0.2278 0.169 Uiso 1 1 calc R . .
H26C H 0.3581 -0.2308 0.2071 0.169 Uiso 1 1 calc R . .
C27 C 0.4927(5) -0.1308(3) 0.1621(3) 0.128(2) Uani 1 1 d . . .
H27A H 0.5409 -0.1779 0.1757 0.191 Uiso 1 1 calc R . .
H27B H 0.5464 -0.0862 0.1672 0.191 Uiso 1 1 calc R . .
H27C H 0.4426 -0.1351 0.1125 0.191 Uiso 1 1 calc R . .
Li1 Li -0.0111(4) 0.1215(3) 0.1238(2) 0.0418(9) Uani 1 1 d . . .
Li2 Li 0.1657(4) 0.1662(3) 0.0333(2) 0.0436(10) Uani 1 1 d . . .
Li3 Li 0.2290(4) 0.1070(3) 0.1661(3) 0.0489(11) Uani 1 1 d . . .
Li4 Li 0.3429(4) -0.0051(3) 0.2058(2) 0.0448(10) Uani 1 1 d . . .
H4 H 0.262(2) 0.2455(15) 0.2247(14) 0.037(7) Uiso 1 1 d . . .
H5 H 0.204(3) 0.3767(18) 0.2255(17) 0.058(9) Uiso 1 1 d . . .
H6 H 0.040(2) 0.4238(17) 0.1379(15) 0.047(8) Uiso 1 1 d . . .
H7A H -0.297(4) 0.320(2) 0.059(2) 0.093(14) Uiso 1 1 d . . .
H7B H -0.289(3) 0.260(2) 0.0047(19) 0.080(11) Uiso 1 1 d . . .
H7C H -0.355(4) 0.338(3) -0.017(2) 0.105(15) Uiso 1 1 d . . .
H8A H -0.122(5) 0.310(3) -0.096(3) 0.14(2) Uiso 1 1 d . . .
H8B H -0.058(4) 0.389(2) -0.083(2) 0.092(13) Uiso 1 1 d . . .
H8C H -0.180(5) 0.388(3) -0.109(3) 0.129(19) Uiso 1 1 d . . .
H9A H -0.169(3) 0.480(2) 0.083(2) 0.076(11) Uiso 1 1 d . . .
H9B H -0.234(4) 0.490(2) 0.006(2) 0.089(13) Uiso 1 1 d . . .
H9C H -0.095(5) 0.504(3) 0.034(3) 0.113(17) Uiso 1 1 d . . .
H10A H -0.270(3) 0.173(2) 0.112(2) 0.081(12) Uiso 1 1 d . . .
H10B H -0.304(4) 0.138(2) 0.185(2) 0.086(12) Uiso 1 1 d . . .
H10C H -0.271(4) 0.089(3) 0.123(2) 0.096(15) Uiso 1 1 d . . .
H11A H -0.121(3) 0.254(2) 0.194(2) 0.075(12) Uiso 1 1 d . . .
H11B H -0.144(3) 0.219(2) 0.262(2) 0.084(11) Uiso 1 1 d . . .
H11C H -0.001(5) 0.221(3) 0.252(2) 0.108(15) Uiso 1 1 d . . .
H12A H -0.148(3) 0.0611(18) 0.2642(16) 0.058(9) Uiso 1 1 d . . .
H12B H -0.017(3) 0.0900(19) 0.2788(18) 0.062(9) Uiso 1 1 d . . .
H13A H -0.132(3) -0.0156(18) 0.1676(17) 0.062(9) Uiso 1 1 d . . .
H13B H -0.039(3) -0.0442(18) 0.2401(17) 0.056(8) Uiso 1 1 d . . .
H14A H 0.107(4) -0.042(2) 0.098(2) 0.082(11) Uiso 1 1 d . . .
H14B H -0.037(3) -0.054(2) 0.087(2) 0.076(11) Uiso 1 1 d . . .
H14C H 0.056(3) -0.101(2) 0.1483(19) 0.075(11) Uiso 1 1 d . . .
H15A H 0.158(3) 0.0633(18) 0.2559(16) 0.053(8) Uiso 1 1 d . . .
H15B H 0.171(3) -0.0282(19) 0.2538(17) 0.065(9) Uiso 1 1 d . . .
H16A H 0.311(3) 0.353(2) -0.015(2) 0.078(11) Uiso 1 1 d . . .
H16B H 0.173(5) 0.343(3) -0.007(3) 0.14(2) Uiso 1 1 d . . .
H16C H 0.291(4) 0.319(2) 0.057(3) 0.101(15) Uiso 1 1 d . . .
H20A H 0.403(3) 0.138(2) 0.1471(17) 0.063(9) Uiso 1 1 d . . .
H20B H 0.466(3) 0.0574(18) 0.1359(16) 0.063(9) Uiso 1 1 d . . .

loop_
_atom_site_aniso_label
_atom_site_aniso_U_11
_atom_site_aniso_U_22
_atom_site_aniso_U_33
_atom_site_aniso_U_23
_atom_site_aniso_U_13
_atom_site_aniso_U_12
S1 0.0420(3) 0.0455(3) 0.0333(3) -0.0074(3) 0.0068(2) -0.0003(3)
Si1 0.0427(4) 0.0503(4) 0.0491(4) 0.0096(3) 0.0141(3) 0.0110(3)
N1 0.0436(12) 0.0631(15) 0.0504(13) -0.0013(11) 0.0241(10) 0.0030(11)
N2 0.0357(11) 0.0466(12) 0.0426(11) -0.0013(9) 0.0141(9) -0.0032(9)
N3 0.0562(14) 0.0460(13) 0.0668(16) 0.0030(12) 0.0314(12) 0.0011(11)
N4 0.0529(15) 0.089(2) 0.0600(15) 0.0314(15) 0.0311(12) 0.0316(14)
N5 0.0440(14) 0.107(2) 0.0543(16) 0.0025(15) 0.0026(12) 0.0017(15)
N6 0.0626(17) 0.0546(16) 0.087(2) 0.0139(14) 0.0305(15) 0.0156(13)
C1 0.0372(12) 0.0405(13) 0.0376(12) -0.0010(10) 0.0136(10) 0.0044(10)
C2 0.0345(11) 0.0376(12) 0.0310(11) -0.0041(9) 0.0129(9) -0.0015(9)
C3 0.0334(12) 0.0400(13) 0.0375(12) -0.0016(10) 0.0138(10) 0.0008(10)
C4 0.0328(12) 0.0517(15) 0.0403(13) -0.0050(11) 0.0068(10) -0.0001(11)
C5 0.0454(15) 0.0517(16) 0.0509(16) -0.0206(13) 0.0084(13) -0.0035(12)
C6 0.0484(15) 0.0383(14) 0.0560(16) -0.0108(12) 0.0171(13) 0.0038(12)
C7 0.0454(18) 0.077(3) 0.078(3) 0.017(2) 0.0180(17) 0.0106(17)
C8 0.064(2) 0.084(3) 0.0474(18) 0.0194(18) 0.0125(16) 0.010(2)
C9 0.072(3) 0.055(2) 0.092(3) 0.009(2) 0.026(2) 0.0230(19)
C10 0.0452(18) 0.098(3) 0.080(3) 0.012(3) 0.0210(18) 0.0086(19)
C11 0.093(3) 0.073(2) 0.076(3) -0.015(2) 0.053(2) 0.005(2)
C12 0.0499(17) 0.083(2) 0.0467(16) 0.0069(15) 0.0276(14) 0.0027(16)
C13 0.0438(15) 0.0615(19) 0.0576(17) 0.0097(15) 0.0196(14) -0.0064(14)
C14 0.0525(19) 0.062(2) 0.072(2) -0.0220(18) 0.0121(17) -0.0028(16)
C15 0.0378(13) 0.0491(16) 0.0475(15) 0.0004(13) 0.0098(11) -0.0008(12)
C16 0.116(4) 0.050(2) 0.094(3) 0.003(2) 0.054(3) -0.013(2)
C17 0.140(4) 0.125(4) 0.062(2) 0.001(2) 0.045(3) -0.041(3)
C18 0.071(3) 0.072(3) 0.237(6) 0.032(3) 0.096(4) 0.003(2)
C19 0.089(3) 0.168(5) 0.132(4) 0.097(4) 0.083(3) 0.073(3)
C20 0.0438(15) 0.0540(18) 0.0587(17) 0.0080(14) 0.0205(13) 0.0078(13)
C21 0.090(3) 0.115(3) 0.059(2) -0.016(2) 0.0121(19) 0.045(3)
C22 0.082(3) 0.166(5) 0.053(2) -0.018(3) 0.0109(19) 0.009(3)
C23 0.135(5) 0.244(8) 0.099(4) -0.016(4) -0.005(3) -0.120(5)
C24 0.119(4) 0.243(8) 0.077(3) -0.022(4) -0.022(3) 0.100(5)
C25 0.080(3) 0.084(3) 0.122(4) 0.048(3) 0.010(3) 0.027(2)
C26 0.096(3) 0.044(2) 0.187(6) 0.001(3) 0.023(3) 0.000(2)
C27 0.162(5) 0.115(4) 0.139(5) 0.036(3) 0.095(4) 0.076(4)
Li1 0.036(2) 0.051(3) 0.040(2) -0.0029(19) 0.0126(17) -0.0007(18)
Li2 0.041(2) 0.052(3) 0.041(2) 0.0010(19) 0.0179(18) 0.0040(19)
Li3 0.042(2) 0.050(3) 0.055(3) 0.006(2) 0.014(2) 0.008(2)
Li4 0.036(2) 0.044(2) 0.051(3) 0.0049(19) 0.0077(19) 0.0028(18)

loop_
_atom_type_symbol
_atom_type_description
_atom_type_scat_dispersion_real
_atom_type_scat_dispersion_imag
_atom_type_scat_source
S S 0.1246 0.1234 'International Tables Vol C Tables 4.2.6.8 and 6.1.1.4'
Si Si 0.0817 0.0704 'International Tables Vol C Tables 4.2.6.8 and 6.1.1.4'
N N 0.0061 0.0033 'International Tables Vol C Tables 4.2.6.8 and 6.1.1.4'
C C 0.0033 0.0016 'International Tables Vol C Tables 4.2.6.8 and 6.1.1.4'
Li Li -0.0003 0.0001 'International Tables Vol C Tables 4.2.6.8 and 6.1.1.4'
H H 0.0000 0.0000 'International Tables Vol C Tables 4.2.6.8 and 6.1.1.4'

loop_
_geom_angle_atom_site_label_1
_geom_angle_atom_site_label_2
_geom_angle_atom_site_label_3
_geom_angle
_geom_angle_site_symmetry_1
_geom_angle_site_symmetry_3
_geom_angle_publ_flag
C2 S1 Li1 68.53(13) . . ?
C2 S1 Li2 69.11(13) . . ?
Li1 S1 Li2 82.14(14) . . ?
C8 Si1 C7 110.5(2) . . ?
C8 Si1 C9 107.2(2) . . ?
C7 Si1 C9 106.5(2) . . ?
C8 Si1 C1 111.72(15) . . ?
C7 Si1 C1 111.90(15) . . ?
C9 Si1 C1 108.69(17) . . ?
C10 N1 C11 110.0(3) . . ?
C10 N1 C12 110.9(3) . . ?
C11 N1 C12 110.7(3) . . ?
C10 N1 Li1 111.8(3) . . ?
C11 N1 Li1 111.5(2) . . ?
C12 N1 Li1 101.7(2) . . ?
C14 N2 C13 108.3(2) . . ?
C14 N2 C15 108.6(2) . . ?
C13 N2 C15 113.8(2) . . ?
C14 N2 Li1 116.0(2) . . ?
C13 N2 Li1 101.4(2) . . ?
C15 N2 Li1 108.8(2) . . ?
C17 N3 C16 110.0(3) . . ?
C17 N3 C18 113.3(4) . . ?
C16 N3 C18 109.1(4) . . ?
C17 N3 Li2 112.8(3) . . ?
C16 N3 Li2 111.1(3) . . ?
C18 N3 Li2 100.2(2) . . ?
C19 N4 C21 108.1(4) . . ?
C19 N4 C20 113.7(3) . . ?
C21 N4 C20 108.2(3) . . ?
C19 N4 Li2 101.4(2) . . ?
C21 N4 Li2 116.6(3) . . ?
C20 N4 Li2 108.9(2) . . ?
C24 N5 C22 115.6(4) . . ?
C24 N5 C23 107.8(5) . . ?
C22 N5 C23 105.8(4) . . ?
C24 N5 Li4 103.0(3) . . ?
C22 N5 Li4 115.2(3) . . ?
C23 N5 Li4 109.1(3) . . ?
C27 N6 C26 113.0(4) . . ?
C27 N6 C25 108.3(4) . . ?
C26 N6 C25 109.9(3) . . ?
C27 N6 Li4 113.6(3) . . ?
C26 N6 Li4 111.8(2) . . ?
C25 N6 Li4 99.5(3) . . ?
C6 C1 C2 117.1(2) . . ?
C6 C1 Si1 119.9(2) . . ?
C2 C1 Si1 122.99(18) . . ?
C1 C2 C3 123.4(2) . . ?
C1 C2 S1 120.47(18) . . ?
C3 C2 S1 116.16(18) . . ?
C1 C2 Li1 138.62(19) . . ?
C3 C2 Li1 66.04(16) . . ?
S1 C2 Li1 67.35(13) . . ?
C1 C2 Li2 140.2(2) . . ?
C3 C2 Li2 64.34(16) . . ?
S1 C2 Li2 67.63(13) . . ?
Li1 C2 Li2 81.22(16) . . ?
C4 C3 C2 114.6(2) . . ?
C4 C3 Li3 102.0(2) . . ?
C2 C3 Li3 143.3(2) . . ?
C4 C3 Li2 134.1(2) . . ?
C2 C3 Li2 80.44(18) . . ?
Li3 C3 Li2 75.29(19) . . ?
C4 C3 Li1 134.7(2) . . ?
C2 C3 Li1 78.23(18) . . ?
Li3 C3 Li1 74.51(19) . . ?
Li2 C3 Li1 89.61(18) . . ?
C5 C4 C3 123.9(2) . . ?
C4 C5 C6 119.2(2) . . ?
C5 C6 C1 121.8(3) . . ?
N1 C12 C13 112.0(2) . . ?
N2 C13 C12 111.6(2) . . ?
N2 C13 Li1 47.04(15) . . ?
C12 C13 Li1 75.74(19) . . ?
N2 C15 Li3 96.2(2) . . ?
N2 C15 Li4 128.3(2) . . ?
Li3 C15 Li4 64.32(18) . . ?
C19 C18 N3 120.1(4) . . ?
C19 C18 Li2 78.8(2) . . ?
N3 C18 Li2 48.09(17) . . ?
C18 C19 N4 117.3(4) . . ?
N4 C20 Li3 97.3(2) . . ?
N4 C20 Li4 124.8(2) . . ?
Li3 C20 Li4 63.60(18) . . ?
N5 C24 C25 113.8(5) . . ?
C24 C25 N6 115.8(4) . . ?
N2 Li1 N1 89.03(19) . . ?
N2 Li1 C3 119.6(2) . . ?
N1 Li1 C3 114.9(2) . . ?
N2 Li1 S1 139.4(2) . . ?
N1 Li1 S1 122.4(2) . . ?
C3 Li1 S1 72.84(14) . . ?
N2 Li1 C2 154.0(2) . . ?
N1 Li1 C2 108.5(2) . . ?
C3 Li1 C2 35.72(11) . . ?
S1 Li1 C2 44.12(10) . . ?
N2 Li1 Li3 69.71(17) . . ?
N1 Li1 Li3 126.2(2) . . ?
C3 Li1 Li3 51.04(15) . . ?
S1 Li1 Li3 103.41(18) . . ?
C2 Li1 Li3 84.35(17) . . ?
N2 Li1 C13 31.60(11) . . ?
N1 Li1 C13 59.07(14) . . ?
C3 Li1 C13 138.4(2) . . ?
S1 Li1 C13 147.9(2) . . ?
C2 Li1 C13 165.2(2) . . ?
Li3 Li1 C13 96.71(18) . . ?
N2 Li1 Li2 109.28(19) . . ?
N1 Li1 Li2 157.7(2) . . ?
C3 Li1 Li2 45.16(13) . . ?
S1 Li1 Li2 49.51(11) . . ?
C2 Li1 Li2 50.05(13) . . ?
Li3 Li1 Li2 54.01(15) . . ?
C13 Li1 Li2 140.74(19) . . ?
N3 Li2 N4 87.72(18) . . ?
N3 Li2 C3 116.9(2) . . ?
N4 Li2 C3 115.7(2) . . ?
N3 Li2 S1 117.0(2) . . ?
N4 Li2 S1 148.4(2) . . ?
C3 Li2 S1 72.07(14) . . ?
N3 Li2 C2 107.4(2) . . ?
N4 Li2 C2 150.8(2) . . ?
C3 Li2 C2 35.22(10) . . ?
S1 Li2 C2 43.26(9) . . ?
N3 Li2 Li3 133.6(2) . . ?
N4 Li2 Li3 68.88(17) . . ?
C3 Li2 Li3 50.73(15) . . ?
S1 Li2 Li3 101.62(18) . . ?
C2 Li2 Li3 82.98(17) . . ?
N3 Li2 C18 31.68(13) . . ?
N4 Li2 C18 57.00(15) . . ?
C3 Li2 C18 120.2(2) . . ?
S1 Li2 C18 148.3(2) . . ?
C2 Li2 C18 130.3(2) . . ?
Li3 Li2 C18 108.3(2) . . ?
N3 Li2 Li1 156.2(2) . . ?
N4 Li2 Li1 113.6(2) . . ?
C3 Li2 Li1 45.23(13) . . ?
S1 Li2 Li1 48.35(11) . . ?
C2 Li2 Li1 48.74(12) . . ?
Li3 Li2 Li1 53.37(15) . . ?
C18 Li2 Li1 160.6(2) . . ?
C15 Li3 C20 120.8(2) . . ?
C15 Li3 C3 121.1(2) . . ?
C20 Li3 C3 117.8(2) . . ?
C15 Li3 Li4 60.13(18) . . ?
C20 Li3 Li4 61.35(18) . . ?
C3 Li3 Li4 177.4(3) . . ?
C15 Li3 Li1 74.33(18) . . ?
C20 Li3 Li1 143.8(3) . . ?
C3 Li3 Li1 54.45(15) . . ?
Li4 Li3 Li1 127.9(2) . . ?
C15 Li3 Li2 137.5(3) . . ?
C20 Li3 Li2 76.27(19) . . ?
C3 Li3 Li2 53.99(15) . . ?
Li4 Li3 Li2 127.1(2) . . ?
Li1 Li3 Li2 72.62(17) . . ?
N5 Li4 N6 87.0(2) . . ?
N5 Li4 C15 103.0(2) . . ?
N6 Li4 C15 123.3(2) . . ?
N5 Li4 C20 108.7(2) . . ?
N6 Li4 C20 119.2(2) . . ?
C15 Li4 C20 110.0(2) . . ?
N5 Li4 Li3 111.6(2) . . ?
N6 Li4 Li3 161.4(3) . . ?
C15 Li4 Li3 55.54(17) . . ?
C20 Li4 Li3 55.05(17) . . ?

loop_
_geom_bond_atom_site_label_1
_geom_bond_atom_site_label_2
_geom_bond_distance
_geom_bond_site_symmetry_2
_geom_bond_publ_flag
S1 C2 1.791(2) . ?
S1 Li1 2.375(4) . ?
S1 Li2 2.417(4) . ?
Si1 C8 1.863(4) . ?
Si1 C7 1.868(4) . ?
Si1 C9 1.870(4) . ?
Si1 C1 1.878(3) . ?
N1 C10 1.461(4) . ?
N1 C11 1.464(5) . ?
N1 C12 1.474(4) . ?
N1 Li1 2.094(5) . ?
N2 C14 1.460(4) . ?
N2 C13 1.474(3) . ?
N2 C15 1.503(3) . ?
N2 Li1 2.059(5) . ?
N3 C17 1.437(5) . ?
N3 C16 1.451(5) . ?
N3 C18 1.473(5) . ?
N3 Li2 2.088(5) . ?
N4 C19 1.465(4) . ?
N4 C21 1.470(5) . ?
N4 C20 1.505(4) . ?
N4 Li2 2.146(5) . ?
N5 C24 1.389(6) . ?
N5 C22 1.437(5) . ?
N5 C23 1.501(6) . ?
N5 Li4 2.137(5) . ?
N6 C27 1.444(5) . ?
N6 C26 1.447(5) . ?
N6 C25 1.506(5) . ?
N6 Li4 2.150(5) . ?
C1 C6 1.395(4) . ?
C1 C2 1.420(3) . ?
C2 C3 1.428(3) . ?
C2 Li1 2.395(5) . ?
C2 Li2 2.442(5) . ?
C3 C4 1.404(3) . ?
C3 Li3 2.137(5) . ?
C3 Li2 2.233(5) . ?
C3 Li1 2.236(5) . ?
C4 C5 1.383(4) . ?
C5 C6 1.386(4) . ?
C12 C13 1.494(5) . ?
C13 Li1 2.759(5) . ?
C15 Li3 2.127(6) . ?
C15 Li4 2.237(5) . ?
C18 C19 1.347(6) . ?
C18 Li2 2.761(6) . ?
C20 Li3 2.127(5) . ?
C20 Li4 2.278(5) . ?
C24 C25 1.463(8) . ?
Li1 Li3 2.648(6) . ?
Li1 Li2 3.149(6) . ?
Li2 Li3 2.669(6) . ?
Li3 Li4 2.325(6) . ?
